data_7012117
loop_
_publ_author_name
'Cheng, Deping'
'Khan, Masood A.'
'Houser, Robert P.'

_publ_section_title
;
 Copper(ii) and cobalt(ii) coordination polymers with bridging
 1,2,4,5-benzenetetracarboxylate and N-methylimidazole: coordination
 number-determined sheet topology
;
_journal_issue 24
_journal_name_full 'Journal of the Chemical Society, Dalton Transactions'
_journal_page_first 4555
_journal_paper_doi 10.1039/b207559h
_journal_year 2002
_chemical_formula_sum 'C13 H18 Co N4 O6.5'
_chemical_formula_weight 393.24
_chemical_name_systematic
; 
? 
;
_space_group_IT_number 15
_symmetry_cell_setting monoclinic
_symmetry_space_group_name_Hall '-C 2yc'
_symmetry_space_group_name_H-M 'C 1 2/c 1'
_atom_sites_solution_hydrogens geom
_atom_sites_solution_primary direct
_atom_sites_solution_secondary difmap
_audit_creation_method SHELXL-97
_cell_angle_alpha 90.00
_cell_angle_beta 107.67(2)
_cell_angle_gamma 90.00
_cell_formula_units_Z 8
_cell_length_a 24.148(10)
_cell_length_b 10.908(6)
_cell_length_c 12.942(5)
_cell_measurement_reflns_used 32
_cell_measurement_temperature 295(2)
_cell_measurement_theta_max 9.56
_cell_measurement_theta_min 5.18
_cell_volume 3248(3)
_computing_cell_refinement 'Bruker XSCANS'
_computing_data_collection 'Bruker XSCANS'
_computing_data_reduction 'Bruker SHELXTL'
_computing_molecular_graphics 'Bruker SHELXTL'
_computing_publication_material 'Bruker SHELXTL'
_computing_structure_refinement 'SHELXL-97 (Sheldrick, 1997)'
_computing_structure_solution 'SHELXS-97 (Sheldrick, 1990)'
_diffrn_ambient_temperature 295(2)
_diffrn_measured_fraction_theta_full 0.988
_diffrn_measured_fraction_theta_max 0.988
_diffrn_measurement_device_type 'Bruker P4'
_diffrn_measurement_method '\w scans'
_diffrn_radiation_monochromator graphite
_diffrn_radiation_source 'fine-focus sealed tube'
_diffrn_radiation_type MoK\a
_diffrn_radiation_wavelength 0.71073
_diffrn_reflns_av_R_equivalents 0.0481
_diffrn_reflns_av_sigmaI/netI 0.0634
_diffrn_reflns_limit_h_max 0
_diffrn_reflns_limit_h_min -28
_diffrn_reflns_limit_k_max 0
_diffrn_reflns_limit_k_min -12
_diffrn_reflns_limit_l_max 15
_diffrn_reflns_limit_l_min -14
_diffrn_reflns_number 2963
_diffrn_reflns_theta_full 25.00
_diffrn_reflns_theta_max 25.00
_diffrn_reflns_theta_min 2.07
_diffrn_standards_decay_% 4.8
_diffrn_standards_interval_count 97
_diffrn_standards_number 3
_exptl_absorpt_coefficient_mu 1.099
_exptl_absorpt_correction_T_max 0.8921
_exptl_absorpt_correction_T_min 0.7743
_exptl_absorpt_correction_type empirical
_exptl_absorpt_process_details '(North, Phillips & Mathews, 1968)'
_exptl_crystal_colour pink
_exptl_crystal_density_diffrn 1.608
_exptl_crystal_density_method 'not measured'
_exptl_crystal_description plate
_exptl_crystal_F_000 1624
_exptl_crystal_size_max 0.40
_exptl_crystal_size_mid 0.18
_exptl_crystal_size_min 0.08
_refine_diff_density_max 0.406
_refine_diff_density_min -0.545
_refine_diff_density_rms 0.090
_refine_ls_extinction_method none
_refine_ls_goodness_of_fit_ref 1.015
_refine_ls_hydrogen_treatment mixed
_refine_ls_matrix_type full
_refine_ls_number_parameters 243
_refine_ls_number_reflns 2829
_refine_ls_number_restraints 10
_refine_ls_restrained_S_all 1.013
_refine_ls_R_factor_all 0.0617
_refine_ls_R_factor_gt 0.0447
_refine_ls_shift/su_max 0.000
_refine_ls_shift/su_mean 0.000
_refine_ls_structure_factor_coef Fsqd
_refine_ls_weighting_details 'calc w=1/[\s^2^(Fo^2^)+(0.0608P)^2^+3.0776P] where P=(Fo^2^+2Fc^2^)/3'
_refine_ls_weighting_scheme calc
_refine_ls_wR_factor_gt 0.1061
_refine_ls_wR_factor_ref 0.1160
_reflns_number_gt 2279
_reflns_number_total 2829
_reflns_threshold_expression >2sigma(I)
_cod_data_source_file b207559h.txt
_cod_data_source_block Compound-1
_cod_depositor_comments
;
The following automatic conversions were performed:
'_symmetry_cell_setting' value 'Monoclinic' changed to 'monoclinic'
according to '/home/saulius/struct/CIF-dictionaries/cif_core.dic'
dictionary named 'cif_core.dic' version 2.4.1 from 2010-06-29.

Automatic conversion script
Id: cif_fix_enum 1527 2010-12-29 10:47:43Z saulius 
;
_cod_original_cell_volume 3248(2)
_cod_original_sg_symbol_H-M C2/c
_cod_original_formula_sum 'C13 H18 Co N4 O6.50'
_cod_database_code 7012117

loop_
_symmetry_equiv_pos_as_xyz
'x, y, z'
'-x, y, -z+1/2'
'x+1/2, y+1/2, z'
'-x+1/2, y+1/2, -z+1/2'
'-x, -y, -z'
'x, -y, z-1/2'
'-x+1/2, -y+1/2, -z'
'x+1/2, -y+1/2, z-1/2'

loop_
_atom_site_label
_atom_site_type_symbol
_atom_site_fract_x
_atom_site_fract_y
_atom_site_fract_z
_atom_site_U_iso_or_equiv
_atom_site_adp_type
_atom_site_occupancy
_atom_site_symmetry_multiplicity
_atom_site_calc_flag
_atom_site_refinement_flags
_atom_site_disorder_assembly
_atom_site_disorder_group
Co1 Co 0.606625(18) 0.63695(4) 0.07223(4) 0.01683(16) Uani 1 1 d . . .
O1 O 0.66174(10) 0.6735(3) 0.2284(2) 0.0262(6) Uani 1 1 d . . .
O2 O 0.61169(11) 0.6059(3) 0.3349(2) 0.0292(6) Uani 1 1 d . . .
O3 O 0.83599(10) 1.0024(2) 0.4472(2) 0.0235(6) Uani 1 1 d . . .
O4 O 0.87187(12) 0.8305(3) 0.4003(2) 0.0316(7) Uani 1 1 d . . .
O5 O 0.56003(10) 0.5009(3) 0.1392(2) 0.0215(5) Uani 1 1 d D . .
O6 O 0.55452(11) 0.5759(3) -0.0871(2) 0.0249(6) Uani 1 1 d D . .
O7 O 0.5000 0.7735(6) -0.2500 0.0709(17) Uani 1 2 d SD . .
N1 N 0.54817(13) 0.7725(3) 0.0881(3) 0.0256(7) Uani 1 1 d . . .
N2 N 0.47193(14) 0.8805(3) 0.0888(3) 0.0328(8) Uani 1 1 d . . .
N3 N 0.65318(13) 0.7609(3) 0.0055(3) 0.0240(7) Uani 1 1 d . . .
N4 N 0.68866(13) 0.8614(3) -0.1074(3) 0.0264(7) Uani 1 1 d . . .
C1 C 0.56548(17) 0.8859(4) 0.1286(4) 0.0359(10) Uani 1 1 d . . .
H1A H 0.6038 0.9129 0.1515 0.043 Uiso 1 1 calc R . .
C2 C 0.51947(19) 0.9533(4) 0.1308(4) 0.0398(11) Uani 1 1 d . . .
H2A H 0.5198 1.0333 0.1559 0.048 Uiso 1 1 calc R . .
C3 C 0.41168(18) 0.9146(5) 0.0727(5) 0.0478(13) Uani 1 1 d . . .
H3A H 0.3871 0.8708 0.0116 0.072 Uiso 1 1 calc R . .
H3B H 0.4071 1.0012 0.0595 0.072 Uiso 1 1 calc R . .
H3C H 0.4011 0.8944 0.1364 0.072 Uiso 1 1 calc R . .
C4 C 0.49120(17) 0.7735(4) 0.0646(4) 0.0320(9) Uani 1 1 d . . .
H4A H 0.4674 0.7075 0.0347 0.038 Uiso 1 1 calc R . .
C5 C 0.69711(16) 0.8365(4) 0.0633(3) 0.0295(9) Uani 1 1 d . . .
H5B H 0.7096 0.8441 0.1384 0.035 Uiso 1 1 calc R . .
C6 C 0.71929(16) 0.8979(4) -0.0052(3) 0.0304(9) Uani 1 1 d . . .
H6B H 0.7496 0.9543 0.0134 0.037 Uiso 1 1 calc R . .
C7 C 0.6973(2) 0.9053(5) -0.2071(4) 0.0423(11) Uani 1 1 d . . .
H7A H 0.6701 0.8658 -0.2679 0.063 Uiso 1 1 calc R . .
H7B H 0.7362 0.8869 -0.2069 0.063 Uiso 1 1 calc R . .
H7C H 0.6913 0.9924 -0.2126 0.063 Uiso 1 1 calc R . .
C8 C 0.64969(16) 0.7788(4) -0.0963(3) 0.0280(8) Uani 1 1 d . . .
H8A H 0.6233 0.7390 -0.1542 0.034 Uiso 1 1 calc R . .
C9 C 0.65474(14) 0.6556(3) 0.3193(3) 0.0180(7) Uani 1 1 d . . .
C10 C 0.70340(14) 0.7024(3) 0.4160(3) 0.0168(7) Uani 1 1 d . . .
C11 C 0.74823(14) 0.7671(3) 0.3951(3) 0.0184(7) Uani 1 1 d . . .
H11A H 0.7471 0.7789 0.3233 0.022 Uiso 1 1 calc R . .
C12 C 0.79471(13) 0.8153(3) 0.4766(3) 0.0157(7) Uani 1 1 d . . .
C13 C 0.83875(13) 0.8885(3) 0.4400(3) 0.0178(7) Uani 1 1 d . . .
H6E H 0.5726(17) 0.518(3) -0.105(4) 0.033(13) Uiso 1 1 d D . .
H5E H 0.5817(18) 0.440(3) 0.140(4) 0.040(14) Uiso 1 1 d D . .
H5D H 0.568(2) 0.539(4) 0.199(3) 0.049(15) Uiso 1 1 d D . .
H7D H 0.519(3) 0.724(5) -0.201(4) 0.09(2) Uiso 1 1 d D . .
H6D H 0.5208(13) 0.547(4) -0.098(4) 0.046(14) Uiso 1 1 d D . .

loop_
_atom_site_aniso_label
_atom_site_aniso_U_11
_atom_site_aniso_U_22
_atom_site_aniso_U_33
_atom_site_aniso_U_23
_atom_site_aniso_U_13
_atom_site_aniso_U_12
Co1 0.0123(2) 0.0201(3) 0.0164(3) -0.0017(2) 0.00194(17) -0.00097(19)
O1 0.0186(12) 0.0432(17) 0.0147(13) -0.0022(11) 0.0022(10) -0.0104(11)
O2 0.0208(13) 0.0465(18) 0.0171(13) -0.0019(12) 0.0008(10) -0.0151(12)
O3 0.0187(12) 0.0218(14) 0.0302(15) -0.0005(11) 0.0078(10) -0.0023(10)
O4 0.0278(14) 0.0276(15) 0.0461(18) -0.0039(13) 0.0213(13) -0.0045(11)
O5 0.0170(12) 0.0280(15) 0.0188(13) -0.0056(11) 0.0041(10) -0.0019(11)
O6 0.0166(13) 0.0317(15) 0.0236(14) -0.0081(12) 0.0018(11) -0.0018(11)
O7 0.084(4) 0.041(3) 0.069(4) 0.000 -0.007(3) 0.000
N1 0.0211(15) 0.0245(16) 0.0307(18) -0.0036(14) 0.0072(13) 0.0031(13)
N2 0.0247(17) 0.032(2) 0.045(2) -0.0019(16) 0.0162(15) 0.0049(14)
N3 0.0206(15) 0.0257(17) 0.0250(17) 0.0020(13) 0.0058(12) -0.0030(13)
N4 0.0236(15) 0.0292(17) 0.0281(17) 0.0039(14) 0.0105(13) 0.0008(14)
C1 0.0239(19) 0.035(2) 0.048(3) -0.012(2) 0.0088(18) -0.0063(17)
C2 0.037(2) 0.029(2) 0.055(3) -0.013(2) 0.015(2) -0.0023(18)
C3 0.025(2) 0.048(3) 0.073(4) -0.002(3) 0.019(2) 0.013(2)
C4 0.0231(19) 0.027(2) 0.045(3) -0.0041(19) 0.0093(17) 0.0023(16)
C5 0.0243(18) 0.036(2) 0.026(2) 0.0000(17) 0.0036(15) -0.0039(16)
C6 0.0230(18) 0.034(2) 0.033(2) 0.0041(17) 0.0052(16) -0.0074(16)
C7 0.042(2) 0.053(3) 0.036(3) 0.008(2) 0.020(2) -0.002(2)
C8 0.0220(18) 0.028(2) 0.032(2) -0.0020(17) 0.0056(15) -0.0023(15)
C9 0.0152(16) 0.0203(18) 0.0167(17) -0.0018(14) 0.0020(13) -0.0013(13)
C10 0.0120(15) 0.0203(18) 0.0149(17) -0.0038(13) -0.0007(12) 0.0005(13)
C11 0.0174(16) 0.0237(18) 0.0121(16) 0.0003(14) 0.0013(13) -0.0022(14)
C12 0.0108(15) 0.0169(16) 0.0176(17) -0.0030(13) 0.0015(12) -0.0019(12)
C13 0.0107(14) 0.029(2) 0.0104(16) -0.0003(14) -0.0018(12) -0.0023(13)

loop_
_atom_type_symbol
_atom_type_description
_atom_type_scat_dispersion_real
_atom_type_scat_dispersion_imag
_atom_type_scat_source
C C 0.0033 0.0016 'International Tables Vol C Tables 4.2.6.8 and 6.1.1.4'
H H 0.0000 0.0000 'International Tables Vol C Tables 4.2.6.8 and 6.1.1.4'
N N 0.0061 0.0033 'International Tables Vol C Tables 4.2.6.8 and 6.1.1.4'
O O 0.0106 0.0060 'International Tables Vol C Tables 4.2.6.8 and 6.1.1.4'
Co Co 0.3494 0.9721 'International Tables Vol C Tables 4.2.6.8 and 6.1.1.4'

loop_
_geom_angle_atom_site_label_1
_geom_angle_atom_site_label_2
_geom_angle_atom_site_label_3
_geom_angle
_geom_angle_site_symmetry_1
_geom_angle_site_symmetry_3
_geom_angle_publ_flag
O3 Co1 O1 89.96(11) 4_645 . ?
O3 Co1 N1 178.77(12) 4_645 . ?
O1 Co1 N1 91.19(12) . . ?
O3 Co1 N3 86.87(12) 4_645 . ?
O1 Co1 N3 90.66(11) . . ?
N1 Co1 N3 92.68(13) . . ?
O3 Co1 O6 83.35(10) 4_645 . ?
O1 Co1 O6 172.64(11) . . ?
N1 Co1 O6 95.53(12) . . ?
N3 Co1 O6 92.03(12) . . ?
O3 Co1 O5 90.61(11) 4_645 . ?
O1 Co1 O5 89.96(10) . . ?
N1 Co1 O5 89.82(12) . . ?
N3 Co1 O5 177.41(11) . . ?
O6 Co1 O5 87.06(10) . . ?
C9 O1 Co1 130.5(2) . . ?
C13 O3 Co1 129.7(2) . 4_655 ?
C4 N1 C1 105.0(3) . . ?
C4 N1 Co1 132.1(3) . . ?
C1 N1 Co1 122.8(3) . . ?
C4 N2 C2 107.0(3) . . ?
C4 N2 C3 126.7(4) . . ?
C2 N2 C3 126.3(4) . . ?
C8 N3 C5 105.2(3) . . ?
C8 N3 Co1 129.0(3) . . ?
C5 N3 Co1 125.7(3) . . ?
C8 N4 C6 106.5(3) . . ?
C8 N4 C7 127.7(4) . . ?
C6 N4 C7 125.8(4) . . ?
C2 C1 N1 110.3(4) . . ?
C1 C2 N2 105.9(4) . . ?
N1 C4 N2 111.6(4) . . ?
C6 C5 N3 109.7(4) . . ?
C5 C6 N4 106.6(3) . . ?
N3 C8 N4 112.0(3) . . ?
O2 C9 O1 125.3(3) . . ?
O2 C9 C10 119.2(3) . . ?
O1 C9 C10 115.4(3) . . ?
C11 C10 C12 118.4(3) . 7_666 ?
C11 C10 C9 117.7(3) . . ?
C12 C10 C9 123.9(3) 7_666 . ?
C10 C11 C12 122.9(3) . . ?
C11 C12 C10 118.7(3) . 7_666 ?
C11 C12 C13 116.3(3) . . ?
C10 C12 C13 124.9(3) 7_666 . ?
O4 C13 O3 126.3(3) . . ?
O4 C13 C12 117.4(3) . . ?
O3 C13 C12 116.2(3) . . ?

loop_
_geom_bond_atom_site_label_1
_geom_bond_atom_site_label_2
_geom_bond_distance
_geom_bond_site_symmetry_2
_geom_bond_publ_flag
Co1 O3 2.086(3) 4_645 ?
Co1 O1 2.093(3) . ?
Co1 N1 2.097(3) . ?
Co1 N3 2.104(3) . ?
Co1 O6 2.169(3) . ?
Co1 O5 2.194(3) . ?
O1 C9 1.254(4) . ?
O2 C9 1.242(4) . ?
O3 C13 1.249(4) . ?
O3 Co1 2.086(3) 4_655 ?
O4 C13 1.246(4) . ?
N1 C4 1.316(5) . ?
N1 C1 1.359(5) . ?
N2 C4 1.329(5) . ?
N2 C2 1.366(5) . ?
N2 C3 1.454(5) . ?
N3 C8 1.310(5) . ?
N3 C5 1.372(5) . ?
N4 C8 1.341(5) . ?
N4 C6 1.364(5) . ?
N4 C7 1.450(5) . ?
C1 C2 1.340(6) . ?
C5 C6 1.346(6) . ?
C9 C10 1.521(4) . ?
C10 C11 1.386(5) . ?
C10 C12 1.391(5) 7_666 ?
C11 C12 1.389(5) . ?
C12 C10 1.391(5) 7_666 ?
C12 C13 1.516(5) . ?

loop_
_geom_hbond_atom_site_label_D
_geom_hbond_atom_site_label_H
_geom_hbond_atom_site_label_A
_geom_hbond_distance_DH
_geom_hbond_distance_HA
_geom_hbond_distance_DA
_geom_hbond_angle_DHA
_geom_hbond_site_symmetry_A
O6 H6E O2 0.84(2) 1.94(3) 2.775(4) 172(5) 6_565
O6 H6E O3 0.84(2) 2.51(4) 2.829(4) 103(3) 4_645
O5 H5E O4 0.85(2) 1.82(3) 2.633(4) 161(5) 4_645
O5 H5E O3 0.85(2) 2.66(5) 3.043(4) 109(4) 4_645
O5 H5D O2 0.85(2) 1.90(3) 2.714(4) 160(5) .
O7 H7D O6 0.85(2) 2.18(3) 3.023(5) 170(6) .
O6 H6D O5 0.85(2) 1.93(3) 2.770(4) 171(5) 5_665

loop_
_geom_torsion_atom_site_label_1
_geom_torsion_atom_site_label_2
_geom_torsion_atom_site_label_3
_geom_torsion_atom_site_label_4
_geom_torsion
_geom_torsion_site_symmetry_1
_geom_torsion_site_symmetry_2
_geom_torsion_site_symmetry_3
_geom_torsion_site_symmetry_4
_geom_torsion_publ_flag
O3 Co1 O1 C9 -112.2(3) 4_645 . . . ?
N1 Co1 O1 C9 68.2(3) . . . . ?
N3 Co1 O1 C9 160.9(3) . . . . ?
O5 Co1 O1 C9 -21.6(3) . . . . ?
O1 Co1 N1 C4 -134.8(4) . . . . ?
N3 Co1 N1 C4 134.5(4) . . . . ?
O6 Co1 N1 C4 42.2(4) . . . . ?
O5 Co1 N1 C4 -44.8(4) . . . . ?
O1 Co1 N1 C1 45.6(3) . . . . ?
N3 Co1 N1 C1 -45.1(3) . . . . ?
O6 Co1 N1 C1 -137.4(3) . . . . ?
O5 Co1 N1 C1 135.6(3) . . . . ?
O3 Co1 N3 C8 79.6(3) 4_645 . . . ?
O1 Co1 N3 C8 169.6(3) . . . . ?
N1 Co1 N3 C8 -99.2(3) . . . . ?
O6 Co1 N3 C8 -3.6(3) . . . . ?
O3 Co1 N3 C5 -96.3(3) 4_645 . . . ?
O1 Co1 N3 C5 -6.4(3) . . . . ?
N1 Co1 N3 C5 84.9(3) . . . . ?
O6 Co1 N3 C5 -179.5(3) . . . . ?
C4 N1 C1 C2 1.0(5) . . . . ?
Co1 N1 C1 C2 -179.3(3) . . . . ?
N1 C1 C2 N2 -1.0(6) . . . . ?
C4 N2 C2 C1 0.7(5) . . . . ?
C3 N2 C2 C1 -178.7(4) . . . . ?
C1 N1 C4 N2 -0.5(5) . . . . ?
Co1 N1 C4 N2 179.8(3) . . . . ?
C2 N2 C4 N1 -0.1(5) . . . . ?
C3 N2 C4 N1 179.3(4) . . . . ?
C8 N3 C5 C6 -0.3(5) . . . . ?
Co1 N3 C5 C6 176.4(3) . . . . ?
N3 C5 C6 N4 0.5(5) . . . . ?
C8 N4 C6 C5 -0.6(4) . . . . ?
C7 N4 C6 C5 179.2(4) . . . . ?
C5 N3 C8 N4 -0.1(4) . . . . ?
Co1 N3 C8 N4 -176.6(2) . . . . ?
C6 N4 C8 N3 0.4(5) . . . . ?
C7 N4 C8 N3 -179.4(4) . . . . ?
Co1 O1 C9 O2 2.6(6) . . . . ?
Co1 O1 C9 C10 -176.0(2) . . . . ?
O2 C9 C10 C11 -174.3(3) . . . . ?
O1 C9 C10 C11 4.4(5) . . . . ?
O2 C9 C10 C12 5.4(5) . . . 7_666 ?
O1 C9 C10 C12 -176.0(3) . . . 7_666 ?
C12 C10 C11 C12 -0.2(6) 7_666 . . . ?
C9 C10 C11 C12 179.4(3) . . . . ?
C10 C11 C12 C10 0.2(6) . . . 7_666 ?
C10 C11 C12 C13 -177.4(3) . . . . ?
Co1 O3 C13 O4 -13.7(5) 4_655 . . . ?
Co1 O3 C13 C12 170.5(2) 4_655 . . . ?
C11 C12 C13 O4 -72.7(4) . . . . ?
C10 C12 C13 O4 109.9(4) 7_666 . . . ?
C11 C12 C13 O3 103.5(4) . . . . ?
C10 C12 C13 O3 -74.0(4) 7_666 . . . ?
